data_2219832
loop_
_publ_author_name
'Hern\'andez-Ortega, Sim\'on'
'Morales-Morales, David'

_publ_section_title <i>rac</i>-Carbonyl{1-[(diphenylphosphino)methyl]ethanethiolato}(triphenylphosphine)rhodium(I)
_journal_coeditor_code DN2386
_journal_issue 11
_journal_name_full 'Acta Crystallographica Section E'
_journal_page_first m1465
_journal_paper_doi 10.1107/S1600536808034284
_journal_volume 64
_journal_year 2008
_chemical_formula_iupac '[Rh (C15 H16 P S) (C18 H15 P) (C O)]'
_chemical_formula_moiety 'C34 H31 O P2 Rh S'
_chemical_formula_sum 'C34 H31 O P2 Rh S'
_chemical_formula_weight 652.50
_chemical_name_systematic
;
<i>rac</i>-Carbonyl{1-
[(diphenylphosphino)methyl]ethanethiolato}(triphenylphosphine)rhodium(I)
;
_space_group_IT_number 61
_symmetry_cell_setting orthorhombic
_symmetry_space_group_name_Hall '-P 2ac 2ab'
_symmetry_space_group_name_H-M 'P b c a'
_atom_sites_solution_hydrogens geom
_atom_sites_solution_primary direct
_atom_sites_solution_secondary difmap
_audit_creation_method SHELXL-97
_cell_angle_alpha 90.0
_cell_angle_beta 90.0
_cell_angle_gamma 90.0
_cell_formula_units_Z 8
_cell_length_a 10.3142(7)
_cell_length_b 16.8650(10)
_cell_length_c 34.984(2)
_cell_measurement_reflns_used 7386
_cell_measurement_temperature 298(2)
_cell_measurement_theta_max 30.99
_cell_measurement_theta_min 2.29
_cell_volume 6085.4(6)
_computing_cell_refinement 'SMART (Bruker, 1999)'
_computing_data_collection 'SMART (Bruker, 1999)'
_computing_data_reduction 'SAINT-Plus (Bruker, 1999)'
_computing_molecular_graphics 'ORTEPIII (Burnett & Johnson, 1996) and ORTEP-3 for Windows (Farrugia, 1997)'
_computing_publication_material 'SHELXTL (Sheldrick, 2008)'
_computing_structure_refinement 'SHELXTL (Sheldrick, 2008)'
_computing_structure_solution 'SHELXTL (Sheldrick, 2008)'
_diffrn_ambient_temperature 298(2)
_diffrn_detector_area_resol_mean 0.83
_diffrn_measured_fraction_theta_full 0.999
_diffrn_measured_fraction_theta_max 0.999
_diffrn_measurement_device_type 'Bruker SMART APEX CCD area-detector'
_diffrn_measurement_method \w
_diffrn_radiation_monochromator graphite
_diffrn_radiation_source 'fine-focus sealed tube'
_diffrn_radiation_type MoK\a
_diffrn_radiation_wavelength 0.71073
_diffrn_reflns_av_R_equivalents 0.0953
_diffrn_reflns_av_sigmaI/netI 0.0545
_diffrn_reflns_limit_h_max 12
_diffrn_reflns_limit_h_min -12
_diffrn_reflns_limit_k_max 20
_diffrn_reflns_limit_k_min -20
_diffrn_reflns_limit_l_max 42
_diffrn_reflns_limit_l_min -42
_diffrn_reflns_number 48521
_diffrn_reflns_theta_full 25.35
_diffrn_reflns_theta_max 25.35
_diffrn_reflns_theta_min 2.29
_exptl_absorpt_coefficient_mu 0.760
_exptl_absorpt_correction_T_max 0.9775
_exptl_absorpt_correction_T_min 0.8268
_exptl_absorpt_correction_type multi-scan
_exptl_absorpt_process_details '(SADABS; Sheldrick, 1996)'
_exptl_crystal_colour Yellow
_exptl_crystal_density_diffrn 1.424
_exptl_crystal_density_method 'not measured'
_exptl_crystal_description Prism
_exptl_crystal_F_000 2672
_exptl_crystal_size_max 0.26
_exptl_crystal_size_mid 0.23
_exptl_crystal_size_min 0.03
_refine_diff_density_max 0.648
_refine_diff_density_min -0.493
_refine_ls_extinction_method none
_refine_ls_goodness_of_fit_ref 1.059
_refine_ls_hydrogen_treatment constr
_refine_ls_matrix_type full
_refine_ls_number_parameters 372
_refine_ls_number_reflns 5573
_refine_ls_number_restraints 45
_refine_ls_restrained_S_all 1.058
_refine_ls_R_factor_all 0.0739
_refine_ls_R_factor_gt 0.0491
_refine_ls_shift/su_max 0.001
_refine_ls_shift/su_mean 0.000
_refine_ls_structure_factor_coef Fsqd
_refine_ls_weighting_details 'calc w=1/[\s^2^(Fo^2^)+(0.0403P)^2^+6.156P] where P=(Fo^2^+2Fc^2^)/3'
_refine_ls_weighting_scheme calc
_refine_ls_wR_factor_gt 0.0993
_refine_ls_wR_factor_ref 0.1081
_reflns_number_gt 4152
_reflns_number_total 5573
_reflns_threshold_expression I>2\s(I)
_cod_data_source_file dn2386.cif
_cod_data_source_block I
_cod_original_cell_volume 6085.5(6)
_cod_database_code 2219832
_cod_database_fobs_code 2219832

loop_
_symmetry_equiv_pos_as_xyz
'x, y, z'
'-x+1/2, -y, z+1/2'
'-x, y+1/2, -z+1/2'
'x+1/2, -y+1/2, -z'
'-x, -y, -z'
'x-1/2, y, -z-1/2'
'x, -y-1/2, z-1/2'
'-x-1/2, y-1/2, z'

loop_
_atom_site_type_symbol
_atom_site_label
_atom_site_fract_x
_atom_site_fract_y
_atom_site_fract_z
_atom_site_U_iso_or_equiv
_atom_site_adp_type
_atom_site_calc_flag
_atom_site_refinement_flags
_atom_site_occupancy
_atom_site_disorder_assembly
_atom_site_disorder_group
Rh Rh1 0.32255(3) 0.37305(2) 0.105932(9) 0.03228(11) Uani d DU 1 . .
C C34 0.1592(15) 0.377(2) 0.0860(10) 0.047(4) Uani d PDU 0.61(5) A 1
O O1 0.0553(7) 0.3812(17) 0.0750(4) 0.067(4) Uani d PDU 0.61(5) A 1
C C34A 0.154(2) 0.363(3) 0.0902(18) 0.050(5) Uani d PDU 0.39(5) A 2
O O1A 0.0544(11) 0.344(2) 0.0794(8) 0.068(5) Uani d PDU 0.39(5) A 2
S S1 0.53111(12) 0.35920(9) 0.13006(4) 0.0596(4) Uani d . 1 A .
P P1 0.40804(11) 0.32103(6) 0.05089(3) 0.0316(3) Uani d . 1 A .
P P2 0.26119(11) 0.43243(7) 0.16325(3) 0.0357(3) Uani d . 1 A .
C C1 0.3715(4) 0.2171(2) 0.04190(12) 0.0331(9) Uani d . 1 . .
C C2 0.3274(5) 0.1695(3) 0.07131(13) 0.0519(13) Uani d . 1 A .
H H2 0.3099 0.1913 0.0952 0.062 Uiso calc R 1 . .
C C3 0.3096(6) 0.0894(3) 0.06497(15) 0.0610(15) Uani d . 1 . .
H H3 0.2819 0.0573 0.0850 0.073 Uiso calc R 1 A .
C C4 0.3320(5) 0.0561(3) 0.02980(15) 0.0555(14) Uani d . 1 A .
H H4 0.3186 0.0021 0.0260 0.067 Uiso calc R 1 . .
C C5 0.3742(5) 0.1030(3) 0.00031(14) 0.0481(12) Uani d . 1 . .
H H5 0.3891 0.0810 -0.0237 0.058 Uiso calc R 1 A .
C C6 0.3945(4) 0.1826(3) 0.00618(12) 0.0398(10) Uani d . 1 A .
H H6 0.4239 0.2140 -0.0139 0.048 Uiso calc R 1 . .
C C7 0.3736(4) 0.3667(2) 0.00480(11) 0.0340(10) Uani d . 1 . .
C C8 0.2469(5) 0.3649(3) -0.00953(13) 0.0435(11) Uani d . 1 A .
H H8 0.1823 0.3391 0.0042 0.052 Uiso calc R 1 . .
C C9 0.2169(6) 0.4009(3) -0.04367(14) 0.0540(13) Uani d . 1 . .
H H9 0.1326 0.3987 -0.0530 0.065 Uiso calc R 1 A .
C C10 0.3106(7) 0.4400(3) -0.06404(15) 0.0661(16) Uani d . 1 A .
H H10 0.2893 0.4650 -0.0869 0.079 Uiso calc R 1 . .
C C11 0.4348(7) 0.4422(3) -0.05088(15) 0.0677(17) Uani d . 1 . .
H H11 0.4983 0.4682 -0.0650 0.081 Uiso calc R 1 A .
C C12 0.4671(5) 0.4061(3) -0.01658(14) 0.0542(13) Uani d . 1 A .
H H12 0.5521 0.4082 -0.0078 0.065 Uiso calc R 1 . .
C C13 0.5832(4) 0.3222(3) 0.05573(12) 0.0400(11) Uani d . 1 . .
H H13A 0.6223 0.2877 0.0368 0.048 Uiso calc R 1 A .
H H13B 0.6159 0.3755 0.0519 0.048 Uiso calc R 1 . .
C C14 0.6172(5) 0.2934(3) 0.09580(13) 0.0489(12) Uani d . 1 A .
H H14 0.5864 0.2389 0.0991 0.059 Uiso calc R 1 . .
C C15 0.7617(5) 0.2968(4) 0.10406(16) 0.0695(17) Uani d . 1 . .
H H15A 0.8064 0.2603 0.0876 0.104 Uiso calc R 1 A .
H H15B 0.7770 0.2827 0.1303 0.104 Uiso calc R 1 . .
H H15C 0.7930 0.3496 0.0995 0.104 Uiso calc R 1 . .
C C16 0.2358(5) 0.3652(3) 0.20339(13) 0.0448(12) Uani d . 1 . .
C C17 0.2788(5) 0.2880(3) 0.20110(15) 0.0578(14) Uani d . 1 A .
H H17 0.3237 0.2708 0.1796 0.069 Uiso calc R 1 . .
C C18 0.2550(7) 0.2360(4) 0.23093(17) 0.0781(19) Uani d . 1 . .
H H18 0.2830 0.1837 0.2293 0.094 Uiso calc R 1 A .
C C19 0.1906(6) 0.2614(4) 0.26265(18) 0.081(2) Uani d . 1 A .
H H19 0.1741 0.2260 0.2824 0.098 Uiso calc R 1 . .
C C20 0.1502(6) 0.3382(5) 0.26568(16) 0.080(2) Uani d . 1 . .
H H20 0.1097 0.3556 0.2879 0.096 Uiso calc R 1 A .
C C21 0.1692(6) 0.3896(4) 0.23600(15) 0.0683(17) Uani d . 1 A .
H H21 0.1376 0.4411 0.2376 0.082 Uiso calc R 1 . .
C C22 0.3760(4) 0.5072(3) 0.17966(13) 0.0432(11) Uani d . 1 . .
C C23 0.4103(6) 0.5192(3) 0.21715(15) 0.0634(15) Uani d . 1 A .
H H23 0.3800 0.4849 0.2359 0.076 Uiso calc R 1 . .
C C24 0.4899(7) 0.5821(4) 0.2272(2) 0.086(2) Uani d . 1 . .
H H24 0.5136 0.5894 0.2526 0.103 Uiso calc R 1 A .
C C25 0.5334(6) 0.6333(4) 0.2000(2) 0.086(2) Uani d . 1 A .
H H25 0.5826 0.6771 0.2070 0.103 Uiso calc R 1 . .
C C26 0.5047(6) 0.6204(4) 0.1623(2) 0.0798(19) Uani d . 1 . .
H H26 0.5375 0.6539 0.1436 0.096 Uiso calc R 1 A .
C C27 0.4273(5) 0.5577(3) 0.15254(15) 0.0602(15) Uani d . 1 A .
H H27 0.4087 0.5489 0.1269 0.072 Uiso calc R 1 . .
C C28 0.1079(4) 0.4881(3) 0.16297(12) 0.0382(10) Uani d . 1 . .
C C29 0.1033(5) 0.5697(3) 0.16278(13) 0.0495(12) Uani d . 1 A .
H H29 0.1800 0.5986 0.1636 0.059 Uiso calc R 1 . .
C C30 -0.0137(6) 0.6091(3) 0.16137(16) 0.0634(15) Uani d . 1 . .
H H30 -0.0152 0.6643 0.1610 0.076 Uiso calc R 1 A .
C C31 -0.1269(6) 0.5679(4) 0.16049(16) 0.0706(17) Uani d . 1 A .
H H31 -0.2052 0.5952 0.1594 0.085 Uiso calc R 1 . .
C C32 -0.1268(5) 0.4868(4) 0.16114(17) 0.0691(16) Uani d . 1 . .
H H32 -0.2043 0.4586 0.1609 0.083 Uiso calc R 1 A .
C C33 -0.0086(5) 0.4475(3) 0.16212(15) 0.0576(14) Uani d . 1 A .
H H33 -0.0077 0.3924 0.1622 0.069 Uiso calc R 1 . .

loop_
_atom_site_aniso_label
_atom_site_aniso_U_11
_atom_site_aniso_U_22
_atom_site_aniso_U_33
_atom_site_aniso_U_12
_atom_site_aniso_U_13
_atom_site_aniso_U_23
Rh1 0.03252(19) 0.0389(2) 0.02540(18) 0.00223(16) 0.00101(15) -0.00288(15)
C34 0.042(4) 0.076(10) 0.021(7) 0.001(5) 0.000(4) -0.009(6)
O1 0.044(3) 0.106(11) 0.052(4) -0.004(4) -0.013(3) 0.006(6)
C34A 0.042(4) 0.079(12) 0.028(10) -0.011(6) 0.004(5) -0.019(9)
O1A 0.048(4) 0.097(12) 0.057(8) -0.022(6) -0.009(5) -0.013(9)
S1 0.0400(7) 0.1022(12) 0.0366(7) 0.0153(7) -0.0063(6) -0.0186(7)
P1 0.0355(6) 0.0331(6) 0.0261(6) -0.0007(5) 0.0030(5) -0.0019(5)
P2 0.0355(6) 0.0446(7) 0.0270(6) 0.0050(5) 0.0021(5) -0.0037(5)
C1 0.034(2) 0.033(2) 0.032(2) 0.0000(19) 0.0003(19) -0.0014(18)
C2 0.077(4) 0.044(3) 0.034(3) -0.005(3) 0.009(3) -0.003(2)
C3 0.090(4) 0.039(3) 0.053(3) -0.019(3) 0.007(3) 0.007(2)
C4 0.066(3) 0.036(3) 0.064(3) -0.008(3) -0.014(3) -0.007(2)
C5 0.062(3) 0.038(3) 0.044(3) -0.001(2) -0.001(2) -0.008(2)
C6 0.044(3) 0.036(2) 0.039(2) 0.001(2) 0.007(2) -0.001(2)
C7 0.047(2) 0.028(2) 0.028(2) 0.003(2) 0.0034(19) -0.0047(18)
C8 0.055(3) 0.041(3) 0.035(3) -0.002(2) -0.001(2) -0.006(2)
C9 0.072(4) 0.050(3) 0.039(3) 0.011(3) -0.012(3) -0.005(2)
C10 0.100(5) 0.061(4) 0.038(3) 0.005(4) -0.011(3) 0.006(3)
C11 0.100(5) 0.061(4) 0.041(3) -0.015(3) 0.017(3) 0.012(3)
C12 0.060(3) 0.060(3) 0.043(3) -0.013(3) 0.002(3) 0.009(2)
C13 0.035(2) 0.047(3) 0.038(3) 0.004(2) 0.006(2) -0.008(2)
C14 0.044(3) 0.061(3) 0.042(3) 0.001(3) 0.004(2) -0.007(2)
C15 0.050(3) 0.088(4) 0.070(4) 0.012(3) -0.004(3) -0.017(3)
C16 0.045(3) 0.056(3) 0.034(2) 0.008(2) 0.006(2) 0.003(2)
C17 0.065(4) 0.065(4) 0.044(3) 0.010(3) 0.006(3) 0.005(3)
C18 0.105(5) 0.070(4) 0.059(4) 0.016(4) 0.010(4) 0.024(3)
C19 0.082(5) 0.103(5) 0.059(4) -0.001(4) 0.007(3) 0.039(4)
C20 0.083(5) 0.112(6) 0.046(3) 0.017(4) 0.022(3) 0.017(3)
C21 0.082(4) 0.080(4) 0.042(3) 0.016(3) 0.021(3) 0.006(3)
C22 0.034(2) 0.054(3) 0.041(3) 0.005(2) -0.004(2) -0.011(2)
C23 0.074(4) 0.070(4) 0.046(3) 0.007(3) -0.013(3) -0.011(3)
C24 0.092(5) 0.100(5) 0.066(4) -0.009(4) -0.029(4) -0.027(4)
C25 0.070(4) 0.094(5) 0.094(5) -0.024(4) -0.007(4) -0.040(4)
C26 0.065(4) 0.088(5) 0.086(5) -0.025(4) 0.017(4) -0.017(4)
C27 0.056(3) 0.079(4) 0.046(3) -0.024(3) 0.003(3) -0.014(3)
C28 0.038(3) 0.049(3) 0.027(2) 0.009(2) -0.001(2) -0.007(2)
C29 0.050(3) 0.058(3) 0.041(3) 0.011(3) 0.006(2) -0.001(2)
C30 0.076(4) 0.055(3) 0.059(3) 0.024(3) -0.004(3) -0.008(3)
C31 0.053(4) 0.095(5) 0.064(4) 0.031(4) -0.004(3) -0.022(3)
C32 0.041(3) 0.093(5) 0.073(4) -0.001(3) -0.006(3) -0.017(4)
C33 0.043(3) 0.064(4) 0.066(4) 0.001(3) 0.003(3) -0.012(3)

loop_
_atom_type_symbol
_atom_type_description
_atom_type_scat_dispersion_real
_atom_type_scat_dispersion_imag
_atom_type_scat_source
C C 0.0033 0.0016 'International Tables Vol C Tables 4.2.6.8 and 6.1.1.4'
H H 0.0000 0.0000 'International Tables Vol C Tables 4.2.6.8 and 6.1.1.4'
O O 0.0106 0.0060 'International Tables Vol C Tables 4.2.6.8 and 6.1.1.4'
P P 0.1023 0.0942 'International Tables Vol C Tables 4.2.6.8 and 6.1.1.4'
S S 0.1246 0.1234 'International Tables Vol C Tables 4.2.6.8 and 6.1.1.4'
Rh Rh -1.1178 0.9187 'International Tables Vol C Tables 4.2.6.8 and 6.1.1.4'

loop_
_geom_angle_atom_site_label_1
_geom_angle_atom_site_label_2
_geom_angle_atom_site_label_3
_geom_angle
C34 Rh1 P1 92.7(13)
C34A Rh1 P1 94(2)
C34 Rh1 S1 176.0(12)
C34A Rh1 S1 168.4(17)
P1 Rh1 S1 84.87(4)
C34 Rh1 P2 93.6(13)
C34A Rh1 P2 92(2)
P1 Rh1 P2 172.88(4)
S1 Rh1 P2 88.97(4)
O1 C34 Rh1 177(3)
O1A C34A Rh1 168(5)
C14 S1 Rh1 105.56(16)
C13 P1 C1 103.5(2)
C13 P1 C7 105.8(2)
C1 P1 C7 102.34(19)
C13 P1 Rh1 107.49(14)
C1 P1 Rh1 115.72(14)
C7 P1 Rh1 120.42(14)
C22 P2 C16 106.3(2)
C22 P2 C28 102.0(2)
C16 P2 C28 101.4(2)
C22 P2 Rh1 113.09(16)
C16 P2 Rh1 115.75(16)
C28 P2 Rh1 116.67(14)
C2 C1 C6 118.6(4)
C2 C1 P1 119.9(3)
C6 C1 P1 121.3(3)
C1 C2 C3 119.5(4)
C1 C2 H2 120.3
C3 C2 H2 120.3
C4 C3 C2 121.5(5)
C4 C3 H3 119.3
C2 C3 H3 119.3
C5 C4 C3 119.4(5)
C5 C4 H4 120.3
C3 C4 H4 120.3
C4 C5 C6 120.0(5)
C4 C5 H5 120.0
C6 C5 H5 120.0
C5 C6 C1 121.0(4)
C5 C6 H6 119.5
C1 C6 H6 119.5
C12 C7 C8 117.7(4)
C12 C7 P1 122.9(4)
C8 C7 P1 119.4(3)
C9 C8 C7 120.8(5)
C9 C8 H8 119.6
C7 C8 H8 119.6
C10 C9 C8 120.4(5)
C10 C9 H9 119.8
C8 C9 H9 119.8
C11 C10 C9 120.1(5)
C11 C10 H10 120.0
C9 C10 H10 120.0
C10 C11 C12 120.4(5)
C10 C11 H11 119.8
C12 C11 H11 119.8
C11 C12 C7 120.6(5)
C11 C12 H12 119.7
C7 C12 H12 119.7
C14 C13 P1 108.1(3)
C14 C13 H13A 110.1
P1 C13 H13A 110.1
C14 C13 H13B 110.1
P1 C13 H13B 110.1
H13A C13 H13B 108.4
C15 C14 C13 112.9(4)
C15 C14 S1 108.9(3)
C13 C14 S1 107.0(3)
C15 C14 H14 109.3
C13 C14 H14 109.3
S1 C14 H14 109.3
C14 C15 H15A 109.5
C14 C15 H15B 109.5
H15A C15 H15B 109.5
C14 C15 H15C 109.5
H15A C15 H15C 109.5
H15B C15 H15C 109.5
C17 C16 C21 119.0(5)
C17 C16 P2 119.8(4)
C21 C16 P2 121.2(4)
C16 C17 C18 119.8(5)
C16 C17 H17 120.1
C18 C17 H17 120.1
C19 C18 C17 120.1(6)
C19 C18 H18 120.0
C17 C18 H18 120.0
C18 C19 C20 120.7(6)
C18 C19 H19 119.6
C20 C19 H19 119.6
C19 C20 C21 119.9(6)
C19 C20 H20 120.0
C21 C20 H20 120.0
C20 C21 C16 120.4(6)
C20 C21 H21 119.8
C16 C21 H21 119.8
C23 C22 C27 117.8(5)
C23 C22 P2 124.8(4)
C27 C22 P2 117.3(4)
C22 C23 C24 120.5(6)
C22 C23 H23 119.8
C24 C23 H23 119.8
C25 C24 C23 120.2(6)
C25 C24 H24 119.9
C23 C24 H24 119.9
C24 C25 C26 120.1(6)
C24 C25 H25 119.9
C26 C25 H25 119.9
C25 C26 C27 119.4(6)
C25 C26 H26 120.3
C27 C26 H26 120.3
C26 C27 C22 121.9(5)
C26 C27 H27 119.1
C22 C27 H27 119.1
C29 C28 C33 117.7(4)
C29 C28 P2 122.7(4)
C33 C28 P2 119.6(4)
C28 C29 C30 120.8(5)
C28 C29 H29 119.6
C30 C29 H29 119.6
C31 C30 C29 120.4(5)
C31 C30 H30 119.8
C29 C30 H30 119.8
C30 C31 C32 120.7(5)
C30 C31 H31 119.7
C32 C31 H31 119.7
C31 C32 C33 118.6(6)
C31 C32 H32 120.7
C33 C32 H32 120.7
C28 C33 C32 121.8(5)
C28 C33 H33 119.1
C32 C33 H33 119.1

loop_
_geom_bond_atom_site_label_1
_geom_bond_atom_site_label_2
_geom_bond_distance
Rh1 C34 1.824(7)
Rh1 C34A 1.827(8)
Rh1 P1 2.2922(11)
Rh1 S1 2.3225(13)
Rh1 P2 2.3289(11)
C34 O1 1.141(8)
C34A O1A 1.145(11)
S1 C14 1.859(5)
P1 C13 1.815(4)
P1 C1 1.820(4)
P1 C7 1.822(4)
P2 C22 1.822(5)
P2 C16 1.824(5)
P2 C28 1.840(4)
C1 C2 1.382(6)
C1 C6 1.399(6)
C2 C3 1.382(7)
C2 H2 0.9300
C3 C4 1.372(7)
C3 H3 0.9300
C4 C5 1.371(7)
C4 H4 0.9300
C5 C6 1.374(6)
C5 H5 0.9300
C6 H6 0.9300
C7 C12 1.390(6)
C7 C8 1.399(6)
C8 C9 1.375(7)
C8 H8 0.9300
C9 C10 1.369(8)
C9 H9 0.9300
C10 C11 1.362(8)
C10 H10 0.9300
C11 C12 1.386(7)
C11 H11 0.9300
C12 H12 0.9300
C13 C14 1.524(6)
C13 H13A 0.9700
C13 H13B 0.9700
C14 C15 1.519(7)
C14 H14 0.9800
C15 H15A 0.9600
C15 H15B 0.9600
C15 H15C 0.9600
C16 C17 1.378(7)
C16 C21 1.394(7)
C17 C18 1.385(7)
C17 H17 0.9300
C18 C19 1.362(8)
C18 H18 0.9300
C19 C20 1.365(9)
C19 H19 0.9300
C20 C21 1.367(8)
C20 H20 0.9300
C21 H21 0.9300
C22 C23 1.374(7)
C22 C27 1.381(7)
C23 C24 1.387(8)
C23 H23 0.9300
C24 C25 1.362(9)
C24 H24 0.9300
C25 C26 1.367(9)
C25 H25 0.9300
C26 C27 1.368(7)
C26 H26 0.9300
C27 H27 0.9300
C28 C29 1.376(6)
C28 C33 1.383(7)
C29 C30 1.379(7)
C29 H29 0.9300
C30 C31 1.359(8)
C30 H30 0.9300
C31 C32 1.368(8)
C31 H31 0.9300
C32 C33 1.388(7)
C32 H32 0.9300
C33 H33 0.9300
